data_1511150
loop_
_publ_author_name
'Dunlop, J.P.'
'Day, R.K.'
'Davis, R.L.'

_publ_section_title
;
 Spin reorientation in Tm2 Fe14 B
;
_journal_name_full 'Solid State Communications'
_journal_page_first 181
_journal_page_last 183
_journal_paper_doi 10.1016/0038-1098(85)90736-7
_journal_volume 56
_journal_year 1985
_chemical_formula_sum 'B Fe14 Tm2'
_chemical_name_systematic 'Tm2 Fe14 B'
_space_group_IT_number 136
_symmetry_space_group_name_Hall '-P 4n 2n'
_symmetry_space_group_name_H-M 'P 42/m n m'
_cell_angle_alpha 90
_cell_angle_beta 90
_cell_angle_gamma 90
_cell_formula_units_Z 4
_cell_length_a 8.7206
_cell_length_b 8.7206
_cell_length_c 11.945
_cell_volume 908.404
_citation_journal_id_ASTM SSCOA4
_cod_data_source_file boron0-1_252.cif
_cod_data_source_block B1Fe14Tm2
_cod_original_cell_volume 908.4037
_cod_original_formula_sum 'B1 Fe14 Tm2'
_cod_database_code 1511150

loop_
_symmetry_equiv_pos_as_xyz
x,y,z
-y+1/2,x+1/2,z+1/2
-x,-y,z
y+1/2,-x+1/2,z+1/2
x+1/2,-y+1/2,-z+1/2
y,x,-z
-x+1/2,y+1/2,-z+1/2
-y,-x,-z
-x,-y,-z
y-1/2,-x-1/2,-z-1/2
x,y,-z
-y-1/2,x-1/2,-z-1/2
-x-1/2,y-1/2,z-1/2
-y,-x,z
x-1/2,-y-1/2,z-1/2
y,x,z

loop_
_atom_site_label
_atom_site_type_symbol
_atom_site_fract_x
_atom_site_fract_y
_atom_site_fract_z
_atom_site_occupancy
_atom_site_U_iso_or_equiv
Fe1 Fe 0 0.5 0 1 0.0
Fe2 Fe 0 0 0.6155 1 0.0
B1 B 0.3716 -0.3716 0 1 0.0
Fe4 Fe 0.3159 0.3159 0.246 1 0.0
Fe3 Fe 0.096 0.096 0.2006 1 0.0
Tm2 Tm 0.1459 -0.1459 0 1 0.0
Fe6 Fe 0.0358 0.3592 0.1751 1 0.0
Fe5 Fe 0.2246 0.565 0.1272 1 0.0
Tm1 Tm 0.2675 0.2675 0 1 0.0
